data_4516785
loop_
_publ_author_name
'Xu, Chen'
'Han, Arthur'
'Virgil, Scott C.'
'Reisman, Sarah E.'

_publ_section_title
;
 Chemical Synthesis of (+)-Ryanodine and (+)-20-Deoxyspiganthine.
;
_journal_issue 4
_journal_name_full 'ACS central science'
_journal_page_first 278
_journal_page_last 282
_journal_paper_doi 10.1021/acscentsci.6b00361
_journal_volume 3
_journal_year 2017
_chemical_absolute_configuration ad
_chemical_formula_moiety '2(C25 H35 N O8), 2(C4 H10 O), 0.38(H2 O)'
_chemical_formula_sum 'C58 H90.76 N2 O18.38'
_chemical_formula_weight 1110.22
_chemical_name_common 6-AH-235
_chemical_name_systematic 6-AH-235
_space_group_crystal_system trigonal
_space_group_IT_number 145
_space_group_name_Hall 'P 32'
_space_group_name_H-M_alt 'P 32'
_atom_sites_solution_hydrogens mixed
_atom_sites_solution_primary direct
_atom_sites_solution_secondary difmap
_audit_creation_date 2016-09-26
_audit_creation_method
;
Olex2 1.2
(compiled 2016.02.19 svn.r3266 for OlexSys, GUI svn.r5155)
;
_cell_angle_alpha 90
_cell_angle_beta 90
_cell_angle_gamma 120
_cell_formula_units_Z 3
_cell_length_a 20.8804(7)
_cell_length_b 20.8804(7)
_cell_length_c 11.5639(5)
_cell_measurement_reflns_used 9871
_cell_measurement_temperature 100
_cell_measurement_theta_max 78.80
_cell_measurement_theta_min 4.23
_cell_volume 4366.3(3)
_computing_cell_refinement 'SAINT v8.34A (Bruker-AXS, 2007)'
_computing_data_collection 'APEX2 v2014.11-0 (Bruker-AXS, 2014)'
_computing_data_reduction 'SAINT v8.34A (Bruker-AXS, 2007)'
_computing_structure_refinement 'SHELXL-2014/7 (Sheldrick, 2014)'
_computing_structure_solution 'SHELXS-2013/1 (She ldrick, 2013)'
_diffrn_ambient_temperature 100
_diffrn_detector 'CMOS Area Detector'
_diffrn_detector_area_resol_mean 10.24
_diffrn_detector_type 'Bruker PHOTON 100 CMOS'
_diffrn_measured_fraction_theta_full 1.000
_diffrn_measured_fraction_theta_max 0.995
_diffrn_measurement_device '\k-geometry diffractometer'
_diffrn_measurement_device_type 'Bruker D8 VENTURE Kappa Duo PHOTON 100 CMOS'
_diffrn_measurement_method '\f and \w scans'
_diffrn_radiation_monochromator 'multilayer mirrors'
_diffrn_radiation_type CuK\a
_diffrn_radiation_wavelength 1.54178
_diffrn_reflns_av_R_equivalents 0.0649
_diffrn_reflns_av_unetI/netI 0.0380
_diffrn_reflns_Laue_measured_fraction_full 1.000
_diffrn_reflns_Laue_measured_fraction_max 0.995
_diffrn_reflns_limit_h_max 26
_diffrn_reflns_limit_h_min -26
_diffrn_reflns_limit_k_max 26
_diffrn_reflns_limit_k_min -24
_diffrn_reflns_limit_l_max 14
_diffrn_reflns_limit_l_min -14
_diffrn_reflns_number 77290
_diffrn_reflns_point_group_measured_fraction_full 1.000
_diffrn_reflns_point_group_measured_fraction_max 0.981
_diffrn_reflns_theta_full 67.679
_diffrn_reflns_theta_max 79.349
_diffrn_reflns_theta_min 4.234
_diffrn_source 'I\mS HB micro-focus sealed tube'
_diffrn_source_current 1
_diffrn_source_power 0.05
_diffrn_source_type 'Incoatech I\mS HB'
_diffrn_source_voltage 50
_diffrn_standards_number 0
_exptl_absorpt_coefficient_mu 0.770
_exptl_absorpt_correction_T_max 0.7512
_exptl_absorpt_correction_T_min 0.7024
_exptl_absorpt_correction_type multi-scan
_exptl_absorpt_process_details 'SADABS-2014/5 (Sheldrick, 2014)'
_exptl_crystal_colour colourless
_exptl_crystal_colour_primary colourless
_exptl_crystal_density_diffrn 1.267
_exptl_crystal_density_method 'not measured'
_exptl_crystal_description block
_exptl_crystal_F_000 1799
_exptl_crystal_size_max 0.13
_exptl_crystal_size_mid 0.12
_exptl_crystal_size_min 0.06
_refine_diff_density_max 0.593
_refine_diff_density_min -0.616
_refine_diff_density_rms 0.044
_refine_ls_abs_structure_details
;
 Flack x determined using 4748 quotients [(I+)-(I-)]/[(I+)+(I-)]
 (Parsons, Flack and Wagner, Acta Cryst. B69 (2013) 249-259).
;
_refine_ls_abs_structure_Flack 0.07(6)
_refine_ls_extinction_method none
_refine_ls_goodness_of_fit_ref 1.023
_refine_ls_hydrogen_treatment mixed
_refine_ls_matrix_type full
_refine_ls_number_parameters 760
_refine_ls_number_reflns 12410
_refine_ls_number_restraints 13
_refine_ls_restrained_S_all 1.023
_refine_ls_R_factor_all 0.0537
_refine_ls_R_factor_gt 0.0448
_refine_ls_shift/su_max 0.000
_refine_ls_shift/su_mean 0.000
_refine_ls_structure_factor_coef Fsqd
_refine_ls_weighting_details 'w=1/[\s^2^(Fo^2^)+(0.0568P)^2^+1.5230P] where P=(Fo^2^+2Fc^2^)/3'
_refine_ls_weighting_scheme calc
_refine_ls_wR_factor_gt 0.1071
_refine_ls_wR_factor_ref 0.1130
_reflns_Friedel_coverage 0.973
_reflns_Friedel_fraction_full 1.000
_reflns_Friedel_fraction_max 0.968
_reflns_number_gt 11020
_reflns_number_total 12410
_reflns_threshold_expression 'I > 2\s(I)'
_cod_data_source_file oc6b00361_si_005.cif
_cod_data_source_block p16334_hex_a
_cod_database_code 4516785
_shelx_space_group_comment
;
The symmetry employed for this shelxl refinement is uniquely defined
by the following loop, which should always be used as a source of
symmetry information in preference to the above space-group names.
They are only intended as comments.
;
_olex2_refinement_description
;
1. Fixed Uiso
 At 1.2 times of:
  All C(H) groups, {H1A,H1B} of O11, All C(H,H) groups
 At 1.5 times of:
  All C(H,H,H) groups, {H11A,H11B} of O11, All O(H) groups
2. Restrained distances
 O2A-H2A = O2B-H2B = O5A-H5A = O5B-H5B = O6A-H6A = O6B-H6B = O7A-H7A = O7B-H7B
 = O8A-H8A = O8B-H8B
 0.84 with sigma of 0.02
 N1A-H1A = N1B-H1B
 0.88 with sigma of 0.02
3. Others
 Sof(O11)=Sof(H11A)=Sof(H11B)=FVAR(1)
4.a Free rotating group:
 O11(H1A,H1B,H11A,H11B)
4.b Ternary CH refined with riding coordinates:
 C9A(H9A), C13A(H13A), C10A(H10A), C3B(H3B), C3A(H3A), C4A(H4A), C13B(H13B),
 C4B(H4B), C10B(H10B), C9B(H9B)
4.c Secondary CH2 refined with riding coordinates:
 C14A(H14A,H14B), C8A(H8AA,H8AB), C14B(H14C,H14D), C7A(H7AA,H7AB), C7B(H7BA,
 H7BB), C27(H27A,H27B), C28(H28A,H28B), C8B(H8BA,H8BB), C31(H31A,H31B),
 C32(H32A,H32B)
4.d Aromatic/amide H refined with riding coordinates:
 C23B(H23B), C23A(H23A), C24A(H24A), C25A(H25A), C24B(H24B), C25B(H25B)
4.e Idealised Me refined as rotating group:
 C16B(H16D,H16E,H16F), C16A(H16A,H16B,H16C), C17A(H17A,H17B,H17C), C19A(H19A,
 H19B,H19C), C17B(H17D,H17E,H17F), C19B(H19D,H19E,H19F), C20A(H20A,H20B,H20C),
 C18B(H18D,H18E,H18F), C29(H29A,H29B,H29C), C18A(H18A,H18B,H18C), C26(H26A,H26B,
 H26C), C20B(H20D,H20E,H20F), C30(H30A,H30B,H30C), C33(H33A,H33B,H33C)
;
_shelx_shelxl_version_number 2014/7
_olex2_submission_special_instructions 'No special instructions were received'

loop_
_space_group_symop_operation_xyz
'x, y, z'
'-y, x-y, z+2/3'
'-x+y, -x, z+1/3'

loop_
_atom_site_label
_atom_site_type_symbol
_atom_site_fract_x
_atom_site_fract_y
_atom_site_fract_z
_atom_site_U_iso_or_equiv
_atom_site_adp_type
_atom_site_occupancy
_atom_site_site_symmetry_order
_atom_site_calc_flag
_atom_site_refinement_flags_posn
_atom_site_refinement_flags_occupancy
O1A O 0.82876(11) 0.53389(11) 0.91537(17) 0.0195(4) Uani 1 1 d . .
O2B O 0.49596(13) 0.68098(13) 0.5358(2) 0.0248(5) Uani 1 1 d D .
H2B H 0.493(3) 0.7172(19) 0.517(4) 0.037 Uiso 1 1 d DR .
O3B O 0.57814(14) 0.65410(14) 0.19135(19) 0.0270(5) Uani 1 1 d . .
O7A O 0.65981(13) 0.50683(14) 0.7725(2) 0.0273(5) Uani 1 1 d D .
H7A H 0.6206(19) 0.474(2) 0.803(4) 0.041 Uiso 1 1 d DR .
O2A O 0.94343(12) 0.55915(13) 0.8522(2) 0.0239(5) Uani 1 1 d D .
H2A H 0.944(2) 0.5247(19) 0.818(4) 0.036 Uiso 1 1 d DR .
O5B O 0.68185(13) 0.61410(13) 0.50521(19) 0.0238(4) Uani 1 1 d D .
H5B H 0.7234(17) 0.633(2) 0.471(4) 0.036 Uiso 1 1 d DR .
O5A O 0.80570(14) 0.68370(12) 0.8472(2) 0.0254(5) Uani 1 1 d D .
H5A H 0.7669(18) 0.679(3) 0.820(4) 0.038 Uiso 1 1 d DR .
O3A O 0.87502(13) 0.60937(13) 0.52103(19) 0.0260(5) Uani 1 1 d . .
O1B O 0.61805(13) 0.73478(13) 0.58773(19) 0.0251(5) Uani 1 1 d . .
O6A O 0.77584(14) 0.60610(13) 1.0746(2) 0.0277(5) Uani 1 1 d D .
H6A H 0.777(3) 0.6450(18) 1.069(4) 0.041 Uiso 1 1 d DR .
O8B O 0.54537(14) 0.51190(13) 0.3898(2) 0.0263(5) Uani 1 1 d D .
H8B H 0.5863(18) 0.527(2) 0.421(4) 0.039 Uiso 1 1 d DR .
O4A O 0.80640(14) 0.62865(15) 0.3892(2) 0.0320(5) Uani 1 1 d . .
O8A O 0.93647(15) 0.75996(13) 0.7172(2) 0.0319(5) Uani 1 1 d D .
H8A H 0.906(2) 0.756(3) 0.769(4) 0.048 Uiso 1 1 d DR .
O9 O 0.46004(15) 0.78577(14) 0.4805(2) 0.0335(6) Uani 1 1 d . .
O6B O 0.69052(14) 0.68699(15) 0.7413(2) 0.0319(5) Uani 1 1 d D .
H6B H 0.667(3) 0.6478(19) 0.704(4) 0.048 Uiso 1 1 d DR .
O4B O 0.65681(17) 0.65184(17) 0.0591(2) 0.0392(6) Uani 1 1 d . .
O7B O 0.79310(14) 0.80106(15) 0.4408(2) 0.0361(6) Uani 1 1 d D .
H7B H 0.815(3) 0.828(3) 0.382(3) 0.054 Uiso 1 1 d DR .
N1A N 0.86507(17) 0.57121(17) 0.2173(2) 0.0290(6) Uani 1 1 d D .
N1B N 0.58219(19) 0.69379(19) -0.1102(2) 0.0329(7) Uani 1 1 d D .
C22A C 0.87994(18) 0.57597(19) 0.3335(3) 0.0248(6) Uani 1 1 d . .
C5A C 0.76926(17) 0.51517(17) 0.6901(3) 0.0206(6) Uani 1 1 d . .
C6A C 0.71962(17) 0.49293(17) 0.7992(3) 0.0223(6) Uani 1 1 d . .
C15A C 0.88095(16) 0.56204(17) 0.8196(3) 0.0192(6) Uani 1 1 d . .
C21A C 0.84917(18) 0.60731(18) 0.4136(3) 0.0247(6) Uani 1 1 d . .
C12A C 0.81401(18) 0.62318(16) 0.8108(3) 0.0202(6) Uani 1 1 d . .
C12B C 0.65583(18) 0.66345(18) 0.4765(3) 0.0214(6) Uani 1 1 d . .
C9A C 0.69854(19) 0.47352(18) 1.0520(3) 0.0267(7) Uani 1 1 d . .
H9A H 0.7411 0.4671 1.0751 0.032 Uiso 1 1 calc R .
C21B C 0.6056(2) 0.6612(2) 0.0841(3) 0.0293(7) Uani 1 1 d . .
C14A C 0.84052(16) 0.51194(16) 0.7168(3) 0.0195(6) Uani 1 1 d . .
H14A H 0.8274 0.4604 0.7349 0.023 Uiso 1 1 calc R .
H14B H 0.8733 0.5283 0.6482 0.023 Uiso 1 1 calc R .
C2A C 0.92661(19) 0.68708(17) 0.6972(3) 0.0247(7) Uani 1 1 d . .
C2B C 0.54327(19) 0.58000(17) 0.3721(3) 0.0220(6) Uani 1 1 d . .
C11A C 0.77236(16) 0.55171(17) 0.8858(3) 0.0190(6) Uani 1 1 d . .
C8A C 0.65059(19) 0.41146(19) 0.9665(3) 0.0297(7) Uani 1 1 d . .
H8AA H 0.6047 0.4130 0.9513 0.036 Uiso 1 1 calc R .
H8AB H 0.6362 0.3633 1.0032 0.036 Uiso 1 1 calc R .
C13A C 0.99999(19) 0.69870(19) 0.6484(3) 0.0299(7) Uani 1 1 d . .
H13A H 0.9935 0.6491 0.6288 0.036 Uiso 1 1 calc R .
C1B C 0.57028(18) 0.62463(17) 0.4864(3) 0.0208(6) Uani 1 1 d . .
C5B C 0.67132(19) 0.76481(18) 0.3586(3) 0.0268(7) Uani 1 1 d . .
C10A C 0.73001(18) 0.54979(18) 0.9938(3) 0.0233(6) Uani 1 1 d . .
H10A H 0.6880 0.5573 0.9710 0.028 Uiso 1 1 calc R .
C23B C 0.5069(2) 0.6944(2) 0.0251(3) 0.0359(8) Uani 1 1 d . .
H23B H 0.4836 0.6907 0.0973 0.043 Uiso 1 1 calc R .
C15B C 0.56462(18) 0.69593(17) 0.4968(3) 0.0221(6) Uani 1 1 d . .
C23A C 0.92734(19) 0.5490(2) 0.3523(3) 0.0300(7) Uani 1 1 d . .
H23A H 0.9468 0.5456 0.4248 0.036 Uiso 1 1 calc R .
C1A C 0.89588(17) 0.64306(17) 0.8125(3) 0.0206(6) Uani 1 1 d . .
C22B C 0.5654(2) 0.6824(2) 0.0052(3) 0.0291(7) Uani 1 1 d . .
C16B C 0.5401(2) 0.57775(19) 0.5964(3) 0.0263(7) Uani 1 1 d . .
H16D H 0.5651 0.5492 0.6086 0.039 Uiso 1 1 calc GR .
H16E H 0.4868 0.5439 0.5880 0.039 Uiso 1 1 calc GR .
H16F H 0.5491 0.6103 0.6629 0.039 Uiso 1 1 calc GR .
C3B C 0.60569(18) 0.62667(18) 0.2817(3) 0.0235(6) Uani 1 1 d . .
H3B H 0.6234 0.5946 0.2465 0.028 Uiso 1 1 calc R .
C14B C 0.59313(19) 0.74789(18) 0.3920(3) 0.0251(7) Uani 1 1 d . .
H14C H 0.5940 0.7946 0.4107 0.030 Uiso 1 1 calc R .
H14D H 0.5592 0.7245 0.3258 0.030 Uiso 1 1 calc R .
C3A C 0.86009(19) 0.64894(18) 0.6104(3) 0.0251(7) Uani 1 1 d . .
H3A H 0.8524 0.6878 0.5732 0.030 Uiso 1 1 calc R .
C4A C 0.79168(18) 0.59827(17) 0.6837(3) 0.0216(6) Uani 1 1 d . .
H4A H 0.7485 0.6037 0.6604 0.026 Uiso 1 1 calc R .
C7A C 0.68851(18) 0.41595(18) 0.8506(3) 0.0269(7) Uani 1 1 d . .
H7AA H 0.7290 0.4050 0.8626 0.032 Uiso 1 1 calc R .
H7AB H 0.6523 0.3788 0.7964 0.032 Uiso 1 1 calc R .
C13B C 0.46536(19) 0.55753(19) 0.3278(3) 0.0270(7) Uani 1 1 d . .
H13B H 0.4669 0.6034 0.2990 0.032 Uiso 1 1 calc R .
C16A C 0.93660(18) 0.68482(18) 0.9222(3) 0.0252(7) Uani 1 1 d . .
H16A H 0.9016 0.6695 0.9867 0.038 Uiso 1 1 calc GR .
H16B H 0.9585 0.7381 0.9095 0.038 Uiso 1 1 calc GR .
H16C H 0.9757 0.6735 0.9405 0.038 Uiso 1 1 calc GR .
C4B C 0.66963(18) 0.68955(18) 0.3495(3) 0.0231(6) Uani 1 1 d . .
H4B H 0.7184 0.6971 0.3221 0.028 Uiso 1 1 calc R .
C24A C 0.94157(19) 0.5277(2) 0.2446(3) 0.0322(8) Uani 1 1 d . .
H24A H 0.9723 0.5070 0.2306 0.039 Uiso 1 1 calc R .
C25A C 0.9025(2) 0.5424(2) 0.1628(3) 0.0311(7) Uani 1 1 d . .
H25A H 0.9020 0.5338 0.0820 0.037 Uiso 1 1 calc R .
C11B C 0.68387(19) 0.73470(19) 0.5520(3) 0.0250(7) Uani 1 1 d . .
C6B C 0.72372(19) 0.79777(19) 0.4644(3) 0.0296(7) Uani 1 1 d . .
C17A C 1.0640(2) 0.7364(2) 0.7343(3) 0.0373(8) Uani 1 1 d . .
H17A H 1.0688 0.7834 0.7595 0.056 Uiso 1 1 calc GR .
H17B H 1.1100 0.7457 0.6970 0.056 Uiso 1 1 calc GR .
H17C H 1.0543 0.7042 0.8015 0.056 Uiso 1 1 calc GR .
C10B C 0.7300(2) 0.7465(2) 0.6596(3) 0.0302(7) Uani 1 1 d . .
H10B H 0.7773 0.7486 0.6376 0.036 Uiso 1 1 calc R .
C19A C 0.72832(19) 0.46858(19) 0.5853(3) 0.0266(7) Uani 1 1 d . .
H19A H 0.7101 0.4163 0.6022 0.040 Uiso 1 1 calc GR .
H19B H 0.7620 0.4838 0.5190 0.040 Uiso 1 1 calc GR .
H19C H 0.6864 0.4757 0.5671 0.040 Uiso 1 1 calc GR .
C17B C 0.4031(2) 0.5225(2) 0.4169(3) 0.0331(8) Uani 1 1 d . .
H17D H 0.4010 0.4780 0.4489 0.050 Uiso 1 1 calc GR .
H17E H 0.3559 0.5091 0.3796 0.050 Uiso 1 1 calc GR .
H17F H 0.4125 0.5578 0.4794 0.050 Uiso 1 1 calc GR .
C7B C 0.7386(2) 0.8708(2) 0.5182(4) 0.0379(8) Uani 1 1 d . .
H7BA H 0.6912 0.8690 0.5347 0.045 Uiso 1 1 calc R .
H7BB H 0.7672 0.9120 0.4636 0.045 Uiso 1 1 calc R .
C27 C 0.5023(3) 0.8592(2) 0.5251(4) 0.0416(9) Uani 1 1 d . .
H27A H 0.4700 0.8808 0.5362 0.050 Uiso 1 1 calc R .
H27B H 0.5418 0.8906 0.4696 0.050 Uiso 1 1 calc R .
C28 C 0.4324(3) 0.7836(2) 0.3678(4) 0.0422(9) Uani 1 1 d . .
H28A H 0.4739 0.8062 0.3122 0.051 Uiso 1 1 calc R .
H28B H 0.4065 0.8125 0.3661 0.051 Uiso 1 1 calc R .
C8B C 0.7825(3) 0.8838(2) 0.6308(4) 0.0459(10) Uani 1 1 d . .
H8BA H 0.7881 0.9288 0.6687 0.055 Uiso 1 1 calc R .
H8BB H 0.8326 0.8932 0.6111 0.055 Uiso 1 1 calc R .
C19B C 0.6983(2) 0.8141(2) 0.2518(3) 0.0355(8) Uani 1 1 d . .
H19D H 0.6612 0.7923 0.1904 0.053 Uiso 1 1 calc GR .
H19E H 0.7449 0.8185 0.2251 0.053 Uiso 1 1 calc GR .
H19F H 0.7063 0.8632 0.2713 0.053 Uiso 1 1 calc GR .
C20A C 0.6553(2) 0.4690(2) 1.1615(3) 0.0369(8) Uani 1 1 d . .
H20A H 0.6130 0.4749 1.1411 0.055 Uiso 1 1 calc GR .
H20B H 0.6876 0.5083 1.2151 0.055 Uiso 1 1 calc GR .
H20C H 0.6375 0.4208 1.1986 0.055 Uiso 1 1 calc GR .
C18B C 0.4449(2) 0.5046(2) 0.2249(3) 0.0379(9) Uani 1 1 d . .
H18D H 0.4816 0.5284 0.1633 0.057 Uiso 1 1 calc GR .
H18E H 0.3959 0.4922 0.1959 0.057 Uiso 1 1 calc GR .
H18F H 0.4441 0.4593 0.2496 0.057 Uiso 1 1 calc GR .
C24B C 0.4883(2) 0.7133(3) -0.0813(3) 0.0398(9) Uani 1 1 d . .
H24B H 0.4500 0.7243 -0.0945 0.048 Uiso 1 1 calc R .
C25B C 0.5360(2) 0.7127(2) -0.1629(3) 0.0371(9) Uani 1 1 d . .
H25B H 0.5365 0.7236 -0.2428 0.045 Uiso 1 1 calc R .
C29 C 0.3803(3) 0.7058(3) 0.3335(4) 0.0467(10) Uani 1 1 d . .
H29A H 0.3649 0.7046 0.2531 0.070 Uiso 1 1 calc GR .
H29B H 0.3367 0.6852 0.3839 0.070 Uiso 1 1 calc GR .
H29C H 0.4048 0.6765 0.3409 0.070 Uiso 1 1 calc GR .
C9B C 0.7473(2) 0.8194(2) 0.7175(4) 0.0400(9) Uani 1 1 d . .
H9B H 0.6995 0.8145 0.7442 0.048 Uiso 1 1 calc R .
C18A C 1.0226(2) 0.7458(2) 0.5373(3) 0.0415(9) Uani 1 1 d . .
H18A H 0.9829 0.7223 0.4799 0.062 Uiso 1 1 calc GR .
H18B H 1.0681 0.7497 0.5063 0.062 Uiso 1 1 calc GR .
H18C H 1.0310 0.7953 0.5552 0.062 Uiso 1 1 calc GR .
C26 C 0.5356(3) 0.8567(3) 0.6373(4) 0.0490(11) Uani 1 1 d . .
H26A H 0.5640 0.8314 0.6271 0.073 Uiso 1 1 calc GR .
H26B H 0.4962 0.8299 0.6942 0.073 Uiso 1 1 calc GR .
H26C H 0.5684 0.9072 0.6647 0.073 Uiso 1 1 calc GR .
C20B C 0.7970(3) 0.8356(3) 0.8238(4) 0.0566(13) Uani 1 1 d . .
H20D H 0.7727 0.7949 0.8793 0.085 Uiso 1 1 calc GR .
H20E H 0.8059 0.8818 0.8599 0.085 Uiso 1 1 calc GR .
H20F H 0.8443 0.8404 0.7999 0.085 Uiso 1 1 calc GR .
O10 O 0.8915(2) 0.8814(2) 0.2546(4) 0.0762(12) Uani 1 1 d . .
C30 C 0.8853(5) 0.7713(4) 0.1952(8) 0.115(3) Uani 1 1 d . .
H30A H 0.8689 0.7727 0.1164 0.172 Uiso 1 1 calc GR .
H30B H 0.8422 0.7413 0.2442 0.172 Uiso 1 1 calc GR .
H30C H 0.9174 0.7495 0.1941 0.172 Uiso 1 1 calc GR .
C31 C 0.9236(5) 0.8414(6) 0.2382(15) 0.201(8) Uani 1 1 d . .
H31A H 0.9445 0.8384 0.3135 0.242 Uiso 1 1 calc R .
H31B H 0.9661 0.8700 0.1858 0.242 Uiso 1 1 calc R .
C33 C 0.8999(5) 0.9952(5) 0.2587(13) 0.155(5) Uani 1 1 d . .
H33A H 0.8857 0.9846 0.1772 0.233 Uiso 1 1 calc GR .
H33B H 0.9336 1.0484 0.2686 0.233 Uiso 1 1 calc GR .
H33C H 0.8556 0.9797 0.3060 0.233 Uiso 1 1 calc GR .
C32 C 0.9372(5) 0.9546(4) 0.2951(10) 0.116(3) Uani 1 1 d . .
H32A H 0.9872 0.9767 0.2606 0.139 Uiso 1 1 calc R .
H32B H 0.9419 0.9553 0.3804 0.139 Uiso 1 1 calc R .
O11 O 0.9366(5) 0.8553(7) 0.5469(9) 0.085(5) Uani 0.382(15) 1 d . P
H1A H 0.8349 0.5860 0.1909 0.102 Uiso 1 1 d DG .
H1B H 0.6192 0.6934 -0.1432 0.102 Uiso 1 1 d DG .
H11A H 0.9355 0.8156 0.5721 0.127 Uiso 0.382(15) 1 d G P
H11B H 0.9008 0.8432 0.4976 0.127 Uiso 0.382(15) 1 d G P

loop_
_atom_site_aniso_label
_atom_site_aniso_U_11
_atom_site_aniso_U_22
_atom_site_aniso_U_33
_atom_site_aniso_U_23
_atom_site_aniso_U_13
_atom_site_aniso_U_12
O1A 0.0216(10) 0.0228(10) 0.0192(10) 0.0011(8) -0.0006(8) 0.0150(9)
O2B 0.0294(12) 0.0309(12) 0.0241(11) 0.0037(9) 0.0030(9) 0.0226(10)
O3B 0.0390(13) 0.0373(13) 0.0170(11) 0.0041(9) 0.0020(9) 0.0282(11)
O7A 0.0216(11) 0.0328(13) 0.0329(13) -0.0006(10) -0.0046(9) 0.0176(10)
O2A 0.0213(11) 0.0265(12) 0.0274(12) -0.0055(9) -0.0061(9) 0.0145(10)
O5B 0.0304(12) 0.0290(12) 0.0213(10) 0.0027(9) 0.0003(9) 0.0218(10)
O5A 0.0338(13) 0.0244(11) 0.0253(11) -0.0058(9) -0.0065(10) 0.0199(10)
O3A 0.0347(13) 0.0295(12) 0.0167(10) -0.0025(9) -0.0032(9) 0.0182(11)
O1B 0.0300(12) 0.0285(12) 0.0234(11) -0.0038(9) -0.0041(9) 0.0197(10)
O6A 0.0352(13) 0.0254(12) 0.0253(12) -0.0043(9) -0.0004(10) 0.0173(11)
O8B 0.0320(13) 0.0235(11) 0.0304(12) 0.0025(9) 0.0027(10) 0.0192(10)
O4A 0.0374(14) 0.0424(14) 0.0238(11) -0.0006(10) -0.0039(10) 0.0256(12)
O8A 0.0421(14) 0.0191(11) 0.0316(13) -0.0016(10) -0.0020(11) 0.0130(11)
O9 0.0488(15) 0.0343(13) 0.0310(13) -0.0035(10) -0.0072(11) 0.0309(13)
O6B 0.0375(14) 0.0418(15) 0.0228(12) -0.0019(10) -0.0035(10) 0.0246(12)
O4B 0.0543(17) 0.0571(17) 0.0273(13) 0.0094(12) 0.0124(11) 0.0437(15)
O7B 0.0270(13) 0.0371(14) 0.0415(15) 0.0061(11) 0.0020(11) 0.0141(11)
N1A 0.0331(16) 0.0373(16) 0.0181(13) 0.0002(11) -0.0029(11) 0.0188(13)
N1B 0.0499(19) 0.0448(18) 0.0175(13) 0.0029(12) 0.0047(12) 0.0338(16)
C22A 0.0226(15) 0.0295(16) 0.0186(14) -0.0013(12) -0.0034(12) 0.0101(13)
C5A 0.0226(15) 0.0208(15) 0.0202(14) -0.0037(12) -0.0055(12) 0.0122(12)
C6A 0.0195(14) 0.0244(16) 0.0282(15) -0.0027(12) -0.0032(12) 0.0149(13)
C15A 0.0203(14) 0.0206(14) 0.0181(14) -0.0006(11) -0.0029(11) 0.0114(12)
C21A 0.0263(16) 0.0252(16) 0.0189(15) 0.0009(12) -0.0021(12) 0.0101(13)
C12A 0.0251(15) 0.0164(14) 0.0220(15) -0.0009(11) -0.0032(12) 0.0126(12)
C12B 0.0264(16) 0.0246(15) 0.0198(14) 0.0032(12) 0.0004(12) 0.0177(13)
C9A 0.0281(16) 0.0238(16) 0.0309(17) 0.0069(13) 0.0068(14) 0.0150(14)
C21B 0.043(2) 0.0347(18) 0.0184(15) 0.0016(13) 0.0045(14) 0.0261(17)
C14A 0.0197(14) 0.0193(14) 0.0201(14) -0.0013(11) -0.0027(11) 0.0103(12)
C2A 0.0302(17) 0.0176(15) 0.0228(15) -0.0003(12) -0.0024(13) 0.0092(13)
C2B 0.0313(17) 0.0223(15) 0.0202(15) 0.0001(12) 0.0011(12) 0.0192(13)
C11A 0.0204(14) 0.0207(14) 0.0202(14) 0.0004(11) -0.0024(11) 0.0134(12)
C8A 0.0249(17) 0.0251(17) 0.0384(19) 0.0048(14) 0.0049(14) 0.0120(14)
C13A 0.0287(17) 0.0252(16) 0.0281(17) -0.0015(13) 0.0016(14) 0.0078(14)
C1B 0.0271(15) 0.0236(15) 0.0176(14) 0.0043(11) 0.0020(12) 0.0171(13)
C5B 0.0317(18) 0.0230(16) 0.0277(16) 0.0062(13) 0.0036(14) 0.0153(14)
C10A 0.0273(16) 0.0240(16) 0.0223(15) 0.0001(12) 0.0010(12) 0.0157(13)
C23B 0.044(2) 0.055(2) 0.0209(16) 0.0030(16) 0.0035(15) 0.034(2)
C15B 0.0277(16) 0.0247(15) 0.0195(14) 0.0010(12) 0.0009(12) 0.0173(13)
C23A 0.0255(17) 0.0386(19) 0.0233(16) -0.0026(14) -0.0036(13) 0.0141(15)
C1A 0.0214(15) 0.0192(14) 0.0194(14) -0.0018(11) -0.0034(12) 0.0088(12)
C22B 0.042(2) 0.0366(18) 0.0164(15) 0.0019(13) 0.0033(14) 0.0258(16)
C16B 0.0362(18) 0.0304(17) 0.0215(15) 0.0076(13) 0.0058(13) 0.0235(15)
C3B 0.0322(17) 0.0289(16) 0.0184(14) 0.0039(12) 0.0020(12) 0.0221(14)
C14B 0.0332(17) 0.0254(16) 0.0233(16) 0.0020(12) -0.0024(13) 0.0196(15)
C3A 0.0332(17) 0.0252(16) 0.0195(14) -0.0019(12) -0.0023(13) 0.0165(14)
C4A 0.0260(16) 0.0241(15) 0.0199(14) -0.0034(12) -0.0067(12) 0.0165(13)
C7A 0.0214(15) 0.0227(16) 0.0343(18) -0.0033(13) 0.0003(13) 0.0093(13)
C13B 0.0329(18) 0.0284(17) 0.0251(16) -0.0019(13) -0.0020(13) 0.0194(15)
C16A 0.0268(16) 0.0260(16) 0.0220(15) -0.0035(12) -0.0057(12) 0.0126(14)
C4B 0.0269(16) 0.0270(16) 0.0209(15) 0.0064(12) 0.0053(12) 0.0177(14)
C24A 0.0249(17) 0.043(2) 0.0275(17) -0.0011(15) 0.0000(13) 0.0159(16)
C25A 0.0303(18) 0.040(2) 0.0213(16) 0.0001(14) 0.0008(13) 0.0160(16)
C11B 0.0295(16) 0.0283(17) 0.0244(15) -0.0014(13) -0.0023(13) 0.0199(14)
C6B 0.0294(17) 0.0252(16) 0.0344(18) 0.0039(14) 0.0009(14) 0.0137(14)
C17A 0.0260(18) 0.036(2) 0.042(2) -0.0040(16) -0.0033(15) 0.0089(16)
C10B 0.0327(18) 0.0308(18) 0.0314(18) -0.0038(14) -0.0078(14) 0.0190(15)
C19A 0.0263(17) 0.0284(16) 0.0266(16) -0.0085(13) -0.0091(13) 0.0149(14)
C17B 0.0306(18) 0.0321(18) 0.041(2) -0.0006(15) -0.0001(15) 0.0190(16)
C7B 0.040(2) 0.0259(18) 0.048(2) -0.0008(16) -0.0047(18) 0.0163(16)
C27 0.057(3) 0.0291(19) 0.048(2) -0.0024(16) -0.0081(19) 0.0281(19)
C28 0.054(2) 0.044(2) 0.040(2) 0.0016(18) -0.0116(18) 0.033(2)
C8B 0.047(2) 0.035(2) 0.060(3) -0.0147(19) -0.017(2) 0.0231(19)
C19B 0.042(2) 0.0338(19) 0.0343(19) 0.0151(15) 0.0076(16) 0.0220(17)
C20A 0.040(2) 0.035(2) 0.038(2) 0.0073(16) 0.0136(16) 0.0201(17)
C18B 0.042(2) 0.037(2) 0.0340(19) -0.0102(16) -0.0077(16) 0.0196(18)
C24B 0.046(2) 0.061(3) 0.0284(18) 0.0009(17) -0.0020(16) 0.039(2)
C25B 0.052(2) 0.051(2) 0.0198(16) 0.0016(15) -0.0033(16) 0.034(2)
C29 0.061(3) 0.052(3) 0.041(2) -0.0119(19) -0.019(2) 0.039(2)
C9B 0.048(2) 0.045(2) 0.040(2) -0.0140(18) -0.0154(18) 0.033(2)
C18A 0.041(2) 0.038(2) 0.033(2) 0.0045(16) 0.0073(17) 0.0098(18)
C26 0.067(3) 0.042(2) 0.044(2) -0.0121(19) -0.007(2) 0.031(2)
C20B 0.080(3) 0.057(3) 0.054(3) -0.030(2) -0.036(3) 0.050(3)
O10 0.050(2) 0.055(2) 0.119(4) 0.016(2) 0.019(2) 0.0220(18)
C30 0.118(6) 0.070(4) 0.124(7) -0.014(4) 0.067(5) 0.023(4)
C31 0.078(6) 0.126(8) 0.36(2) -0.090(11) 0.091(9) 0.021(6)
C33 0.098(6) 0.096(6) 0.288(15) 0.102(8) 0.077(8) 0.060(5)
C32 0.103(6) 0.076(5) 0.157(9) 0.015(5) 0.050(6) 0.036(5)
O11 0.049(6) 0.113(10) 0.081(8) 0.056(7) -0.001(5) 0.033(6)

loop_
_atom_type_symbol
_atom_type_description
_atom_type_scat_dispersion_real
_atom_type_scat_dispersion_imag
_atom_type_scat_source
C C 0.0181 0.0091 'International Tables Vol C Tables 4.2.6.8 and 6.1.1.4'
H H 0.0000 0.0000 'International Tables Vol C Tables 4.2.6.8 and 6.1.1.4'
N N 0.0311 0.0180 'International Tables Vol C Tables 4.2.6.8 and 6.1.1.4'
O O 0.0492 0.0322 'International Tables Vol C Tables 4.2.6.8 and 6.1.1.4'

loop_
_geom_angle_atom_site_label_1
_geom_angle_atom_site_label_2
_geom_angle_atom_site_label_3
_geom_angle
C11A O1A C15A 105.0(2)
C15B O2B H2B 105(3)
C21B O3B C3B 118.7(3)
C6A O7A H7A 109(3)
C15A O2A H2A 109(3)
C12B O5B H5B 104(3)
C12A O5A H5A 110(3)
C21A O3A C3A 118.6(3)
C11B O1B C15B 105.0(2)
C10A O6A H6A 116(3)
C2B O8B H8B 103(3)
C2A O8A H8A 108(4)
C28 O9 C27 112.9(3)
C10B O6B H6B 108(4)
C6B O7B H7B 113(4)
C22A N1A H1A 119.2
C25A N1A C22A 109.1(3)
C25A N1A H1A 131.7
C22B N1B H1B 125.5
C25B N1B C22B 109.4(3)
C25B N1B H1B 124.9
N1A C22A C21A 121.4(3)
N1A C22A C23A 107.9(3)
C23A C22A C21A 130.6(3)
C6A C5A C14A 109.7(2)
C6A C5A C4A 99.0(2)
C14A C5A C4A 107.3(2)
C19A C5A C6A 112.3(3)
C19A C5A C14A 112.0(3)
C19A C5A C4A 115.7(3)
O7A C6A C5A 106.3(2)
O7A C6A C11A 108.9(2)
O7A C6A C7A 109.8(3)
C11A C6A C5A 100.7(2)
C7A C6A C5A 120.2(3)
C7A C6A C11A 110.2(3)
O1A C15A C14A 105.6(2)
O1A C15A C1A 100.4(2)
O2A C15A O1A 107.8(2)
O2A C15A C14A 113.0(2)
O2A C15A C1A 112.2(2)
C14A C15A C1A 116.3(2)
O3A C21A C22A 110.0(3)
O4A C21A O3A 124.0(3)
O4A C21A C22A 126.0(3)
O5A C12A C11A 115.4(3)
O5A C12A C1A 111.6(2)
O5A C12A C4A 115.4(2)
C1A C12A C11A 105.2(2)
C1A C12A C4A 102.0(2)
C4A C12A C11A 106.0(2)
O5B C12B C1B 111.1(3)
O5B C12B C4B 114.0(2)
O5B C12B C11B 117.5(2)
C1B C12B C11B 104.0(2)
C4B C12B C1B 102.5(2)
C4B C12B C11B 106.3(2)
C8A C9A H9A 107.9
C8A C9A C10A 110.6(3)
C10A C9A H9A 107.9
C20A C9A H9A 107.9
C20A C9A C8A 111.4(3)
C20A C9A C10A 111.0(3)
O3B C21B C22B 109.5(3)
O4B C21B O3B 124.3(3)
O4B C21B C22B 126.1(3)
C5A C14A H14A 109.7
C5A C14A H14B 109.7
C15A C14A C5A 109.7(2)
C15A C14A H14A 109.7
C15A C14A H14B 109.7
H14A C14A H14B 108.2
O8A C2A C13A 106.7(3)
O8A C2A C1A 106.4(3)
O8A C2A C3A 105.1(3)
C13A C2A C1A 119.4(3)
C13A C2A C3A 113.9(3)
C1A C2A C3A 104.4(3)
O8B C2B C1B 106.7(2)
O8B C2B C3B 106.1(2)
O8B C2B C13B 107.0(3)
C1B C2B C3B 104.7(3)
C13B C2B C1B 118.6(3)
C13B C2B C3B 113.0(3)
O1A C11A C6A 107.4(2)
O1A C11A C12A 104.0(2)
O1A C11A C10A 109.7(2)
C6A C11A C12A 103.6(2)
C10A C11A C6A 109.8(3)
C10A C11A C12A 121.4(3)
C9A C8A H8AA 108.7
C9A C8A H8AB 108.7
C9A C8A C7A 114.3(3)
H8AA C8A H8AB 107.6
C7A C8A H8AA 108.7
C7A C8A H8AB 108.7
C2A C13A H13A 108.1
C2A C13A C18A 111.7(3)
C17A C13A C2A 112.9(3)
C17A C13A H13A 108.1
C17A C13A C18A 107.6(3)
C18A C13A H13A 108.1
C12B C1B C15B 97.1(2)
C2B C1B C12B 103.2(2)
C2B C1B C15B 117.5(2)
C16B C1B C12B 113.1(3)
C16B C1B C2B 114.4(3)
C16B C1B C15B 110.0(2)
C14B C5B C4B 107.4(3)
C14B C5B C6B 109.6(3)
C6B C5B C4B 98.9(3)
C19B C5B C14B 110.6(3)
C19B C5B C4B 116.2(3)
C19B C5B C6B 113.5(3)
O6A C10A C9A 109.2(3)
O6A C10A C11A 112.0(3)
O6A C10A H10A 108.8
C9A C10A H10A 108.8
C11A C10A C9A 109.1(3)
C11A C10A H10A 108.8
C22B C23B H23B 126.3
C22B C23B C24B 107.3(3)
C24B C23B H23B 126.3
O2B C15B O1B 108.1(2)
O2B C15B C1B 112.1(3)
O2B C15B C14B 114.2(3)
O1B C15B C1B 100.7(2)
O1B C15B C14B 105.0(3)
C14B C15B C1B 115.3(3)
C22A C23A H23A 126.3
C22A C23A C24A 107.4(3)
C24A C23A H23A 126.3
C15A C1A C2A 118.9(3)
C12A C1A C15A 96.6(2)
C12A C1A C2A 102.8(2)
C16A C1A C15A 109.0(2)
C16A C1A C12A 112.8(3)
C16A C1A C2A 115.0(3)
N1B C22B C21B 122.0(3)
N1B C22B C23B 107.6(3)
C23B C22B C21B 130.4(3)
C1B C16B H16D 109.5
C1B C16B H16E 109.5
C1B C16B H16F 109.5
H16D C16B H16E 109.5
H16D C16B H16F 109.5
H16E C16B H16F 109.5
O3B C3B C2B 110.9(3)
O3B C3B H3B 109.0
O3B C3B C4B 112.2(3)
C2B C3B H3B 109.0
C4B C3B C2B 106.7(2)
C4B C3B H3B 109.0
C5B C14B H14C 109.5
C5B C14B H14D 109.5
C15B C14B C5B 110.7(3)
C15B C14B H14C 109.5
C15B C14B H14D 109.5
H14C C14B H14D 108.1
O3A C3A C2A 110.9(3)
O3A C3A H3A 108.9
O3A C3A C4A 113.0(3)
C2A C3A H3A 108.9
C4A C3A C2A 106.2(3)
C4A C3A H3A 108.9
C5A C4A H4A 110.7
C12A C4A C5A 101.6(2)
C12A C4A H4A 110.7
C3A C4A C5A 116.8(3)
C3A C4A C12A 105.8(2)
C3A C4A H4A 110.7
C6A C7A C8A 109.9(3)
C6A C7A H7AA 109.7
C6A C7A H7AB 109.7
C8A C7A H7AA 109.7
C8A C7A H7AB 109.7
H7AA C7A H7AB 108.2
C2B C13B H13B 107.2
C17B C13B C2B 116.0(3)
C17B C13B H13B 107.2
C17B C13B C18B 108.3(3)
C18B C13B C2B 110.5(3)
C18B C13B H13B 107.2
C1A C16A H16A 109.5
C1A C16A H16B 109.5
C1A C16A H16C 109.5
H16A C16A H16B 109.5
H16A C16A H16C 109.5
H16B C16A H16C 109.5
C12B C4B C5B 101.4(2)
C12B C4B H4B 110.7
C5B C4B H4B 110.7
C3B C4B C12B 104.7(2)
C3B C4B C5B 117.9(3)
C3B C4B H4B 110.7
C23A C24A H24A 126.4
C25A C24A C23A 107.2(3)
C25A C24A H24A 126.4
N1A C25A C24A 108.4(3)
N1A C25A H25A 125.8
C24A C25A H25A 125.8
O1B C11B C12B 105.0(3)
O1B C11B C6B 107.3(3)
O1B C11B C10B 107.1(3)
C6B C11B C12B 103.5(3)
C10B C11B C12B 121.2(3)
C10B C11B C6B 112.0(3)
O7B C6B C5B 109.9(3)
O7B C6B C11B 105.5(3)
O7B C6B C7B 109.4(3)
C11B C6B C5B 100.4(3)
C7B C6B C5B 120.6(3)
C7B C6B C11B 109.9(3)
C13A C17A H17A 109.5
C13A C17A H17B 109.5
C13A C17A H17C 109.5
H17A C17A H17B 109.5
H17A C17A H17C 109.5
H17B C17A H17C 109.5
O6B C10B C11B 110.7(3)
O6B C10B H10B 109.3
O6B C10B C9B 108.5(3)
C11B C10B H10B 109.3
C11B C10B C9B 109.6(3)
C9B C10B H10B 109.3
C5A C19A H19A 109.5
C5A C19A H19B 109.5
C5A C19A H19C 109.5
H19A C19A H19B 109.5
H19A C19A H19C 109.5
H19B C19A H19C 109.5
C13B C17B H17D 109.5
C13B C17B H17E 109.5
C13B C17B H17F 109.5
H17D C17B H17E 109.5
H17D C17B H17F 109.5
H17E C17B H17F 109.5
C6B C7B H7BA 109.9
C6B C7B H7BB 109.9
C6B C7B C8B 109.0(3)
H7BA C7B H7BB 108.3
C8B C7B H7BA 109.9
C8B C7B H7BB 109.9
O9 C27 H27A 109.9
O9 C27 H27B 109.9
O9 C27 C26 109.1(3)
H27A C27 H27B 108.3
C26 C27 H27A 109.9
C26 C27 H27B 109.9
O9 C28 H28A 109.6
O9 C28 H28B 109.6
O9 C28 C29 110.1(3)
H28A C28 H28B 108.1
C29 C28 H28A 109.6
C29 C28 H28B 109.6
C7B C8B H8BA 108.6
C7B C8B H8BB 108.6
C7B C8B C9B 114.6(3)
H8BA C8B H8BB 107.6
C9B C8B H8BA 108.6
C9B C8B H8BB 108.6
C5B C19B H19D 109.5
C5B C19B H19E 109.5
C5B C19B H19F 109.5
H19D C19B H19E 109.5
H19D C19B H19F 109.5
H19E C19B H19F 109.5
C9A C20A H20A 109.5
C9A C20A H20B 109.5
C9A C20A H20C 109.5
H20A C20A H20B 109.5
H20A C20A H20C 109.5
H20B C20A H20C 109.5
C13B C18B H18D 109.5
C13B C18B H18E 109.5
C13B C18B H18F 109.5
H18D C18B H18E 109.5
H18D C18B H18F 109.5
H18E C18B H18F 109.5
C23B C24B H24B 126.4
C25B C24B C23B 107.2(3)
C25B C24B H24B 126.4
N1B C25B C24B 108.5(3)
N1B C25B H25B 125.8
C24B C25B H25B 125.8
C28 C29 H29A 109.5
C28 C29 H29B 109.5
C28 C29 H29C 109.5
H29A C29 H29B 109.5
H29A C29 H29C 109.5
H29B C29 H29C 109.5
C10B C9B C8B 110.8(3)
C10B C9B H9B 107.9
C10B C9B C20B 111.5(3)
C8B C9B H9B 107.9
C20B C9B C8B 110.8(4)
C20B C9B H9B 107.9
C13A C18A H18A 109.5
C13A C18A H18B 109.5
C13A C18A H18C 109.5
H18A C18A H18B 109.5
H18A C18A H18C 109.5
H18B C18A H18C 109.5
C27 C26 H26A 109.5
C27 C26 H26B 109.5
C27 C26 H26C 109.5
H26A C26 H26B 109.5
H26A C26 H26C 109.5
H26B C26 H26C 109.5
C9B C20B H20D 109.5
C9B C20B H20E 109.5
C9B C20B H20F 109.5
H20D C20B H20E 109.5
H20D C20B H20F 109.5
H20E C20B H20F 109.5
C31 O10 C32 116.7(7)
H30A C30 H30B 109.5
H30A C30 H30C 109.5
H30B C30 H30C 109.5
C31 C30 H30A 109.5
C31 C30 H30B 109.5
C31 C30 H30C 109.5
O10 C31 C30 121.4(10)
O10 C31 H31A 107.0
O10 C31 H31B 107.0
C30 C31 H31A 107.0
C30 C31 H31B 107.0
H31A C31 H31B 106.7
H33A C33 H33B 109.5
H33A C33 H33C 109.5
H33B C33 H33C 109.5
C32 C33 H33A 109.5
C32 C33 H33B 109.5
C32 C33 H33C 109.5
O10 C32 C33 105.2(9)
O10 C32 H32A 110.7
O10 C32 H32B 110.7
C33 C32 H32A 110.7
C33 C32 H32B 110.7
H32A C32 H32B 108.8
H11A O11 H11B 109.5

loop_
_geom_bond_atom_site_label_1
_geom_bond_atom_site_label_2
_geom_bond_distance
O1A C15A 1.456(4)
O1A C11A 1.442(3)
O2B H2B 0.82(3)
O2B C15B 1.381(4)
O3B C21B 1.343(4)
O3B C3B 1.442(4)
O7A H7A 0.84(3)
O7A C6A 1.450(4)
O2A H2A 0.83(3)
O2A C15A 1.388(4)
O5B H5B 0.85(3)
O5B C12B 1.424(4)
O5A H5A 0.83(3)
O5A C12A 1.422(4)
O3A C21A 1.346(4)
O3A C3A 1.451(4)
O1B C15B 1.450(4)
O1B C11B 1.436(4)
O6A H6A 0.81(3)
O6A C10A 1.430(4)
O8B H8B 0.83(3)
O8B C2B 1.459(4)
O4A C21A 1.214(4)
O8A H8A 0.85(3)
O8A C2A 1.449(4)
O9 C27 1.428(5)
O9 C28 1.417(5)
O6B H6B 0.83(3)
O6B C10B 1.446(5)
O4B C21B 1.214(4)
O7B H7B 0.85(3)
O7B C6B 1.442(4)
N1A C22A 1.372(4)
N1A C25A 1.356(5)
N1A H1A 0.8841
N1B C22B 1.370(4)
N1B C25B 1.355(5)
N1B H1B 0.8649
C22A C21A 1.456(5)
C22A C23A 1.378(5)
C5A C6A 1.549(4)
C5A C14A 1.554(4)
C5A C4A 1.557(4)
C5A C19A 1.522(4)
C6A C11A 1.539(4)
C6A C7A 1.521(5)
C15A C14A 1.529(4)
C15A C1A 1.562(4)
C12A C11A 1.561(4)
C12A C1A 1.545(4)
C12A C4A 1.552(4)
C12B C1B 1.553(4)
C12B C4B 1.543(4)
C12B C11B 1.564(4)
C9A H9A 1.0000
C9A C8A 1.536(5)
C9A C10A 1.541(4)
C9A C20A 1.531(5)
C21B C22B 1.450(5)
C14A H14A 0.9900
C14A H14B 0.9900
C2A C13A 1.534(5)
C2A C1A 1.563(4)
C2A C3A 1.570(5)
C2B C1B 1.551(4)
C2B C3B 1.572(4)
C2B C13B 1.538(5)
C11A C10A 1.520(4)
C8A H8AA 0.9900
C8A H8AB 0.9900
C8A C7A 1.536(5)
C13A H13A 1.0000
C13A C17A 1.531(5)
C13A C18A 1.541(5)
C1B C15B 1.556(4)
C1B C16B 1.536(4)
C5B C14B 1.537(5)
C5B C4B 1.558(4)
C5B C6B 1.555(5)
C5B C19B 1.523(5)
C10A H10A 1.0000
C23B H23B 0.9500
C23B C22B 1.384(5)
C23B C24B 1.404(5)
C15B C14B 1.534(4)
C23A H23A 0.9500
C23A C24A 1.404(5)
C1A C16A 1.534(4)
C16B H16D 0.9800
C16B H16E 0.9800
C16B H16F 0.9800
C3B H3B 1.0000
C3B C4B 1.539(5)
C14B H14C 0.9900
C14B H14D 0.9900
C3A H3A 1.0000
C3A C4A 1.538(5)
C4A H4A 1.0000
C7A H7AA 0.9900
C7A H7AB 0.9900
C13B H13B 1.0000
C13B C17B 1.528(5)
C13B C18B 1.533(5)
C16A H16A 0.9800
C16A H16B 0.9800
C16A H16C 0.9800
C4B H4B 1.0000
C24A H24A 0.9500
C24A C25A 1.380(5)
C25A H25A 0.9500
C11B C6B 1.535(5)
C11B C10B 1.517(5)
C6B C7B 1.529(5)
C17A H17A 0.9800
C17A H17B 0.9800
C17A H17C 0.9800
C10B H10B 1.0000
C10B C9B 1.531(5)
C19A H19A 0.9800
C19A H19B 0.9800
C19A H19C 0.9800
C17B H17D 0.9800
C17B H17E 0.9800
C17B H17F 0.9800
C7B H7BA 0.9900
C7B H7BB 0.9900
C7B C8B 1.536(6)
C27 H27A 0.9900
C27 H27B 0.9900
C27 C26 1.485(6)
C28 H28A 0.9900
C28 H28B 0.9900
C28 C29 1.487(6)
C8B H8BA 0.9900
C8B H8BB 0.9900
C8B C9B 1.539(6)
C19B H19D 0.9800
C19B H19E 0.9800
C19B H19F 0.9800
C20A H20A 0.9800
C20A H20B 0.9800
C20A H20C 0.9800
C18B H18D 0.9800
C18B H18E 0.9800
C18B H18F 0.9800
C24B H24B 0.9500
C24B C25B 1.376(6)
C25B H25B 0.9500
C29 H29A 0.9800
C29 H29B 0.9800
C29 H29C 0.9800
C9B H9B 1.0000
C9B C20B 1.534(6)
C18A H18A 0.9800
C18A H18B 0.9800
C18A H18C 0.9800
C26 H26A 0.9800
C26 H26B 0.9800
C26 H26C 0.9800
C20B H20D 0.9800
C20B H20E 0.9800
C20B H20F 0.9800
O10 C31 1.319(11)
O10 C32 1.417(10)
C30 H30A 0.9800
C30 H30B 0.9800
C30 H30C 0.9800
C30 C31 1.364(12)
C31 H31A 0.9900
C31 H31B 0.9900
C33 H33A 0.9800
C33 H33B 0.9800
C33 H33C 0.9800
C33 C32 1.471(13)
C32 H32A 0.9900
C32 H32B 0.9900
O11 H11A 0.8701
O11 H11B 0.8703

loop_
_geom_hbond_atom_site_label_D
_geom_hbond_atom_site_label_H
_geom_hbond_atom_site_label_A
_geom_hbond_distance_DH
_geom_hbond_distance_HA
_geom_hbond_distance_DA
_geom_hbond_angle_DHA
_geom_hbond_site_symmetry_A
O2B H2B O9 0.82(3) 1.92(3) 2.720(3) 166(5) .
O2A H2A O8B 0.83(3) 2.06(3) 2.877(3) 169(4) 3_665
O5B H5B O4A 0.85(3) 2.01(3) 2.804(3) 155(4) .
O5A H5A O6B 0.83(3) 1.91(3) 2.730(3) 169(5) .
O6A H6A O4B 0.81(3) 2.58(4) 3.081(4) 122(4) 1_556
O8B H8B O5B 0.83(3) 2.15(3) 2.894(3) 149(4) .
O8A H8A O5A 0.85(3) 2.08(4) 2.811(4) 144(5) .
O6B H6B O5B 0.83(3) 2.47(4) 3.086(3) 132(4) .
O7B H7B O10 0.85(3) 2.04(3) 2.868(5) 162(5) .
N1A H1A O6A 0.88 2.00 2.843(4) 157.7 1_554
N1B H1B O6B 0.86 2.05 2.900(4) 165.3 1_554
O11 H11A O8A 0.87 2.05 2.800(10) 144.5 .
O11 H11B O7B 0.87 2.07 2.893(10) 157.4 .

loop_
_geom_torsion_atom_site_label_1
_geom_torsion_atom_site_label_2
_geom_torsion_atom_site_label_3
_geom_torsion_atom_site_label_4
_geom_torsion
O1A C15A C14A C5A 59.3(3)
O1A C15A C1A C12A -50.2(2)
O1A C15A C1A C2A -158.8(3)
O1A C15A C1A C16A 66.6(3)
O1A C11A C10A O6A 65.2(3)
O1A C11A C10A C9A -55.8(3)
O2B C15B C14B C5B 177.0(3)
O3B C21B C22B N1B 179.7(3)
O3B C21B C22B C23B -0.7(6)
O3B C3B C4B C12B 140.7(3)
O3B C3B C4B C5B 28.9(4)
O7A C6A C11A O1A 176.9(2)
O7A C6A C11A C12A -73.4(3)
O7A C6A C11A C10A 57.6(3)
O7A C6A C7A C8A -64.1(3)
O2A C15A C14A C5A 177.0(2)
O2A C15A C1A C12A -164.6(2)
O2A C15A C1A C2A 86.9(3)
O2A C15A C1A C16A -47.7(3)
O5B C12B C1B C2B -79.6(3)
O5B C12B C1B C15B 159.8(2)
O5B C12B C1B C16B 44.5(3)
O5B C12B C4B C5B -154.7(3)
O5B C12B C4B C3B 82.2(3)
O5B C12B C11B O1B -127.9(3)
O5B C12B C11B C6B 119.7(3)
O5B C12B C11B C10B -6.7(4)
O5A C12A C11A O1A -127.5(3)
O5A C12A C11A C6A 120.3(3)
O5A C12A C11A C10A -3.5(4)
O5A C12A C1A C15A 158.2(2)
O5A C12A C1A C2A -80.1(3)
O5A C12A C1A C16A 44.3(3)
O5A C12A C4A C5A -152.9(3)
O5A C12A C4A C3A 84.7(3)
O3A C3A C4A C5A 24.7(4)
O3A C3A C4A C12A 136.8(3)
O1B C15B C14B C5B 58.7(3)
O1B C11B C6B O7B 173.7(3)
O1B C11B C6B C5B -72.1(3)
O1B C11B C6B C7B 55.9(4)
O1B C11B C10B O6B 61.6(3)
O1B C11B C10B C9B -58.1(4)
O8B C2B C1B C12B 81.7(3)
O8B C2B C1B C15B -172.8(3)
O8B C2B C1B C16B -41.5(3)
O8B C2B C3B O3B 132.1(3)
O8B C2B C3B C4B -105.4(3)
O8B C2B C13B C17B 72.6(3)
O8B C2B C13B C18B -51.1(3)
O8A C2A C13A C17A 64.2(4)
O8A C2A C13A C18A -57.3(4)
O8A C2A C1A C15A -178.6(3)
O8A C2A C1A C12A 76.3(3)
O8A C2A C1A C16A -46.7(4)
O8A C2A C3A O3A 137.1(3)
O8A C2A C3A C4A -99.8(3)
O6B C10B C9B C8B -174.4(3)
O6B C10B C9B C20B 61.7(5)
O4B C21B C22B N1B 0.5(6)
O4B C21B C22B C23B -179.9(4)
O7B C6B C7B C8B -59.5(4)
N1A C22A C21A O3A -176.7(3)
N1A C22A C21A O4A 3.4(5)
N1A C22A C23A C24A 0.2(4)
C22A N1A C25A C24A 0.6(4)
C22A C23A C24A C25A 0.2(4)
C5A C6A C11A O1A -71.6(3)
C5A C6A C11A C12A 38.1(3)
C5A C6A C11A C10A 169.1(2)
C5A C6A C7A C8A 172.2(3)
C6A C5A C14A C15A -56.9(3)
C6A C5A C4A C12A 47.1(3)
C6A C5A C4A C3A 161.6(3)
C6A C11A C10A O6A -176.9(2)
C6A C11A C10A C9A 62.0(3)
C15A O1A C11A C6A 80.2(3)
C15A O1A C11A C12A -29.3(3)
C15A O1A C11A C10A -160.5(2)
C21A O3A C3A C2A -145.3(3)
C21A O3A C3A C4A 95.7(3)
C21A C22A C23A C24A -178.0(4)
C12A C11A C10A O6A -56.1(4)
C12A C11A C10A C9A -177.1(3)
C12B C1B C15B O2B -164.9(3)
C12B C1B C15B O1B -50.2(3)
C12B C1B C15B C14B 62.2(3)
C12B C11B C6B O7B -75.6(3)
C12B C11B C6B C5B 38.6(3)
C12B C11B C6B C7B 166.6(3)
C12B C11B C10B O6B -58.6(4)
C12B C11B C10B C9B -178.2(3)
C9A C8A C7A C6A -51.5(4)
C21B O3B C3B C2B -147.0(3)
C21B O3B C3B C4B 93.8(3)
C14A C5A C6A O7A 172.5(2)
C14A C5A C6A C11A 59.0(3)
C14A C5A C6A C7A -62.1(3)
C14A C5A C4A C12A -66.9(3)
C14A C5A C4A C3A 47.6(3)
C14A C15A C1A C12A 63.1(3)
C14A C15A C1A C2A -45.4(4)
C14A C15A C1A C16A -180.0(3)
C2A C3A C4A C5A -97.1(3)
C2A C3A C4A C12A 15.0(3)
C2B C1B C15B O2B 86.1(3)
C2B C1B C15B O1B -159.2(3)
C2B C1B C15B C14B -46.8(4)
C2B C3B C4B C12B 19.1(3)
C2B C3B C4B C5B -92.7(3)
C11A O1A C15A O2A 169.1(2)
C11A O1A C15A C14A -69.9(3)
C11A O1A C15A C1A 51.4(3)
C11A C6A C7A C8A 55.9(3)
C11A C12A C1A C15A 32.4(3)
C11A C12A C1A C2A 154.1(2)
C11A C12A C1A C16A -81.5(3)
C11A C12A C4A C5A -23.9(3)
C11A C12A C4A C3A -146.4(2)
C8A C9A C10A O6A -178.5(3)
C8A C9A C10A C11A -55.8(3)
C13A C2A C1A C15A -58.1(4)
C13A C2A C1A C12A -163.1(3)
C13A C2A C1A C16A 73.9(4)
C13A C2A C3A O3A 20.8(4)
C13A C2A C3A C4A 143.9(3)
C1B C12B C4B C5B 85.1(3)
C1B C12B C4B C3B -38.0(3)
C1B C12B C11B O1B -4.6(3)
C1B C12B C11B C6B -117.0(3)
C1B C12B C11B C10B 116.5(3)
C1B C2B C3B O3B -115.2(3)
C1B C2B C3B C4B 7.2(3)
C1B C2B C13B C17B -47.9(4)
C1B C2B C13B C18B -171.6(3)
C1B C15B C14B C5B -51.2(4)
C5B C6B C7B C8B 171.7(3)
C10A C9A C8A C7A 51.6(4)
C23B C24B C25B N1B 0.4(5)
C15B O1B C11B C12B -28.4(3)
C15B O1B C11B C6B 81.3(3)
C15B O1B C11B C10B -158.3(3)
C23A C22A C21A O3A 1.2(5)
C23A C22A C21A O4A -178.7(4)
C23A C24A C25A N1A -0.4(4)
C1A C15A C14A C5A -51.1(3)
C1A C12A C11A O1A -4.0(3)
C1A C12A C11A C6A -116.2(2)
C1A C12A C11A C10A 120.0(3)
C1A C12A C4A C5A 86.0(3)
C1A C12A C4A C3A -36.5(3)
C1A C2A C13A C17A -56.3(4)
C1A C2A C13A C18A -177.8(3)
C1A C2A C3A O3A -111.1(3)
C1A C2A C3A C4A 12.0(3)
C22B N1B C25B C24B -0.3(5)
C22B C23B C24B C25B -0.3(5)
C16B C1B C15B O2B -47.2(3)
C16B C1B C15B O1B 67.6(3)
C16B C1B C15B C14B 180.0(3)
C3B O3B C21B O4B -6.4(5)
C3B O3B C21B C22B 174.4(3)
C3B C2B C1B C12B -30.5(3)
C3B C2B C1B C15B 74.9(3)
C3B C2B C1B C16B -153.8(3)
C3B C2B C13B C17B -171.0(3)
C3B C2B C13B C18B 65.3(4)
C14B C5B C4B C12B -66.7(3)
C14B C5B C4B C3B 46.9(4)
C14B C5B C6B O7B 169.5(3)
C14B C5B C6B C11B 58.7(3)
C14B C5B C6B C7B -62.0(4)
C3A O3A C21A O4A -9.4(5)
C3A O3A C21A C22A 170.7(3)
C3A C2A C13A C17A 179.6(3)
C3A C2A C13A C18A 58.1(4)
C3A C2A C1A C15A 70.6(3)
C3A C2A C1A C12A -34.5(3)
C3A C2A C1A C16A -157.5(3)
C4A C5A C6A O7A 60.4(3)
C4A C5A C6A C11A -53.1(3)
C4A C5A C6A C7A -174.2(3)
C4A C5A C14A C15A 49.7(3)
C4A C12A C11A O1A 103.6(3)
C4A C12A C11A C6A -8.6(3)
C4A C12A C11A C10A -132.4(3)
C4A C12A C1A C15A -78.1(2)
C4A C12A C1A C2A 43.6(3)
C4A C12A C1A C16A 168.1(3)
C7A C6A C11A O1A 56.3(3)
C7A C6A C11A C12A 166.0(2)
C7A C6A C11A C10A -62.9(3)
C13B C2B C1B C12B -157.6(3)
C13B C2B C1B C15B -52.1(4)
C13B C2B C1B C16B 79.2(3)
C13B C2B C3B O3B 15.2(4)
C13B C2B C3B C4B 137.7(3)
C4B C12B C1B C2B 42.5(3)
C4B C12B C1B C15B -78.0(3)
C4B C12B C1B C16B 166.6(3)
C4B C12B C11B O1B 103.2(3)
C4B C12B C11B C6B -9.2(3)
C4B C12B C11B C10B -135.7(3)
C4B C5B C14B C15B 50.2(3)
C4B C5B C6B O7B 57.3(3)
C4B C5B C6B C11B -53.5(3)
C4B C5B C6B C7B -174.2(3)
C25A N1A C22A C21A 177.9(3)
C25A N1A C22A C23A -0.5(4)
C11B O1B C15B O2B 168.3(2)
C11B O1B C15B C1B 50.6(3)
C11B O1B C15B C14B -69.5(3)
C11B C12B C1B C2B 153.0(2)
C11B C12B C1B C15B 32.5(3)
C11B C12B C1B C16B -82.8(3)
C11B C12B C4B C5B -23.7(3)
C11B C12B C4B C3B -146.8(2)
C11B C6B C7B C8B 55.8(4)
C11B C10B C9B C8B -53.4(4)
C11B C10B C9B C20B -177.3(4)
C6B C5B C14B C15B -56.3(3)
C6B C5B C4B C12B 47.2(3)
C6B C5B C4B C3B 160.8(3)
C6B C11B C10B O6B 178.9(3)
C6B C11B C10B C9B 59.2(4)
C6B C7B C8B C9B -53.4(5)
C10B C11B C6B O7B 56.5(4)
C10B C11B C6B C5B 170.7(3)
C10B C11B C6B C7B -61.3(4)
C19A C5A C6A O7A -62.3(3)
C19A C5A C6A C11A -175.7(2)
C19A C5A C6A C7A 63.1(4)
C19A C5A C14A C15A 177.7(3)
C19A C5A C4A C12A 167.3(3)
C19A C5A C4A C3A -78.3(4)
C7B C8B C9B C10B 52.6(5)
C7B C8B C9B C20B 176.9(4)
C27 O9 C28 C29 -171.8(4)
C28 O9 C27 C26 -174.0(4)
C19B C5B C14B C15B 177.9(3)
C19B C5B C4B C12B 168.9(3)
C19B C5B C4B C3B -77.5(4)
C19B C5B C6B O7B -66.4(4)
C19B C5B C6B C11B -177.2(3)
C19B C5B C6B C7B 62.1(4)
C20A C9A C8A C7A 175.6(3)
C20A C9A C10A O6A 57.3(4)
C20A C9A C10A C11A -180.0(3)
C24B C23B C22B N1B 0.2(5)
C24B C23B C22B C21B -179.5(4)
C25B N1B C22B C21B 179.8(4)
C25B N1B C22B C23B 0.1(5)
C31 O10 C32 C33 156.1(11)
C32 O10 C31 C30 -177.5(12)
